data_1527635
loop_
_publ_author_name
'Kihlborg, L.'

_publ_section_title
;
 Crystal structure studies on monoclinic and orthorhombic Mo4 O11
;
_journal_name_full 'Arkiv foer Kemi'
_journal_page_first 365
_journal_page_last 377
_journal_volume 21
_journal_year 1963
_chemical_formula_sum 'Mo4 O11'
_space_group_IT_number 62
_symmetry_space_group_name_Hall '-P 2ac 2n'
_symmetry_space_group_name_H-M 'P n m a'
_cell_angle_alpha 90
_cell_angle_beta 90
_cell_angle_gamma 90
_cell_formula_units_Z 4
_cell_length_a 24.49
_cell_length_b 5.457
_cell_length_c 6.752
_cell_volume 902.350
_citation_journal_id_ASTM ARKEAD
_cod_data_source_file Kihlborg_ARKEAD_1963_1678.cif
_cod_data_source_block Mo4O11
_cod_original_cell_volume 902.3502
_cod_database_code 1527635

loop_
_symmetry_equiv_pos_as_xyz
x,y,z
-x+1/2,-y,z+1/2
x+1/2,-y+1/2,-z+1/2
-x,y+1/2,-z
-x,-y,-z
x-1/2,y,-z-1/2
-x-1/2,y-1/2,z-1/2
x,-y-1/2,z

loop_
_atom_site_label
_atom_site_type_symbol
_atom_site_fract_x
_atom_site_fract_y
_atom_site_fract_z
_atom_site_occupancy
_atom_site_U_iso_or_equiv
O8 O-2 0.2244 0.75 0.3181 1 0.0
O3 O-2 0.0641 0.0057 0.6751 1 0.0
Mo1 Mo+5 0.20538 0.25 0.8721 1 0.0
O7 O-2 0.1647 0.25 0.6612 1 0.0
Mo4 Mo+5 0.02858 0.75 0.84125 1 0.0
Mo3 Mo+5 0.08705 0.25 0.52162 1 0.0
O6 O-2 0.094 0.75 0.0214 1 0.0
Mo2 Mo+5 0.14706 0.75 0.19718 1 0.0
O2 O-2 0.1268 0.9906 0.3414 1 0.0
O1 O-2 0 0 0 1 0.0
O5 O-2 0.0321 0.25 0.3409 1 0.0
O4 O-2 0.1902 0.9935 0.0108 1 0.0
